data_4000702
loop_
_publ_author_name
'Suzuki, Yuki'
'Shimawaki, Masafumi'
'Miyazaki, Eigo'
'Osaka, Itaru'
'Takimiya, Kazuo'

_publ_section_title
;
 Quinoidal Oligothiophenes with (Acyl)cyanomethylene Termini: Synthesis,
 Characterization, Properties, and Solution Processed n-Channel Organic
 Field-Effect Transistors&#x2020;
;
_journal_issue 3
_journal_name_full 'Chemistry of Materials'
_journal_page_first 795
_journal_paper_doi 10.1021/cm102109p
_journal_volume 23
_journal_year 2011
_chemical_formula_moiety 'C24 H20 Cl N O2 S2'
_chemical_formula_sum 'C24 H20 Cl N O2 S2'
_chemical_formula_weight 453.98
_chemical_name_common byproduct
_chemical_name_systematic
; 
byproduct
;
_space_group_IT_number 2
_symmetry_cell_setting triclinic
_symmetry_Int_Tables_number 2
_symmetry_space_group_name_Hall '-P 1'
_symmetry_space_group_name_H-M 'P -1'
_atom_sites_solution_hydrogens geom
_atom_sites_solution_primary direct
_atom_sites_solution_secondary difmap
_audit_creation_method SHELXL-97
_cell_angle_alpha 75.930(3)
_cell_angle_beta 75.466(3)
_cell_angle_gamma 82.159(3)
_cell_formula_units_Z 2
_cell_length_a 9.1985(11)
_cell_length_b 9.5493(13)
_cell_length_c 13.2712(16)
_cell_measurement_reflns_used 6757
_cell_measurement_temperature 150(2)
_cell_measurement_theta_max 27.4
_cell_measurement_theta_min 3.0
_cell_volume 1091.0(2)
_computing_cell_refinement PROCESS-AUTO
_computing_data_collection PROCESS-AUTO
_computing_data_reduction 'teXsan Ver. 1.11'
_computing_structure_refinement 'SHELXL-97 (Sheldrick, 1997)'
_computing_structure_solution 'SHELXS-97 (Sheldrick, 1990)'
_diffrn_ambient_temperature 150(2)
_diffrn_detector_area_resol_mean 10.00
_diffrn_measured_fraction_theta_full 0.920
_diffrn_measured_fraction_theta_max 0.920
_diffrn_measurement_device_type 'Rigaku RAXIS-RAPID Imaging Plate'
_diffrn_measurement_method \w
_diffrn_radiation_monochromator graphite
_diffrn_radiation_source 'fine-focus sealed tube'
_diffrn_radiation_type MoK\a
_diffrn_radiation_wavelength 0.71075
_diffrn_reflns_av_R_equivalents 0.0767
_diffrn_reflns_av_sigmaI/netI 0.0945
_diffrn_reflns_limit_h_max 11
_diffrn_reflns_limit_h_min -10
_diffrn_reflns_limit_k_max 12
_diffrn_reflns_limit_k_min -12
_diffrn_reflns_limit_l_max 17
_diffrn_reflns_limit_l_min -17
_diffrn_reflns_number 9590
_diffrn_reflns_theta_full 27.46
_diffrn_reflns_theta_max 27.46
_diffrn_reflns_theta_min 3.01
_diffrn_standards_number 9599
_exptl_absorpt_coefficient_mu 0.388
_exptl_absorpt_correction_type none
_exptl_crystal_colour violet
_exptl_crystal_density_diffrn 1.382
_exptl_crystal_density_method 'not measured'
_exptl_crystal_description block
_exptl_crystal_F_000 472
_exptl_crystal_size_max 0.700
_exptl_crystal_size_mid 0.250
_exptl_crystal_size_min 0.100
_refine_diff_density_max 0.807
_refine_diff_density_min -0.443
_refine_diff_density_rms 0.094
_refine_ls_extinction_method none
_refine_ls_goodness_of_fit_ref 0.979
_refine_ls_hydrogen_treatment noref
_refine_ls_matrix_type full
_refine_ls_number_parameters 271
_refine_ls_number_reflns 4593
_refine_ls_number_restraints 0
_refine_ls_restrained_S_all 0.979
_refine_ls_R_factor_all 0.1221
_refine_ls_R_factor_gt 0.0912
_refine_ls_shift/su_max 0.000
_refine_ls_shift/su_mean 0.000
_refine_ls_structure_factor_coef Fsqd
_refine_ls_weighting_details 'calc w=1/[\s^2^(Fo^2^)+(0.1625P)^2^+0.0000P] where P=(Fo^2^+2Fc^2^)/3'
_refine_ls_weighting_scheme calc
_refine_ls_wR_factor_gt 0.2632
_refine_ls_wR_factor_ref 0.2838
_reflns_number_gt 2502
_reflns_number_total 4593
_reflns_threshold_expression >2sigma(I)
_cod_data_source_file cm102109p_si_002.cif
_cod_data_source_block byproduct
_cod_original_sg_symbol_H-M 'P -1         '
_cod_database_code 4000702

loop_
_symmetry_equiv_pos_as_xyz
'x, y, z'
'-x, -y, -z'

loop_
_atom_site_label
_atom_site_type_symbol
_atom_site_fract_x
_atom_site_fract_y
_atom_site_fract_z
_atom_site_U_iso_or_equiv
_atom_site_adp_type
_atom_site_occupancy
_atom_site_symmetry_multiplicity
_atom_site_calc_flag
Cl1 Cl 0.89245(16) 0.27789(15) 0.27300(11) 0.0769(5) Uani 1 1 d
S1 S 0.36892(14) 0.88340(12) 0.15694(10) 0.0584(4) Uani 1 1 d
S2 S 0.17644(14) 1.06167(12) -0.12383(10) 0.0592(4) Uani 1 1 d
O1 O 0.4629(4) 0.7761(4) 0.3307(3) 0.0662(9) Uani 1 1 d
O2 O 0.0566(4) 1.1464(4) -0.2927(3) 0.0683(9) Uani 1 1 d
N1 N -0.1902(5) 1.5181(5) -0.1170(4) 0.0721(12) Uani 1 1 d
C1 C 0.4904(5) 0.7312(5) 0.1288(4) 0.0555(11) Uani 1 1 d
C2 C 0.4912(6) 0.7160(5) 0.0226(4) 0.0605(12) Uani 1 1 d
C3 C 0.4026(6) 0.8154(5) -0.0284(4) 0.0588(11) Uani 1 1 d
C4 C 0.3244(5) 0.9217(5) 0.0318(4) 0.0559(11) Uani 1 1 d
C5 C 0.2289(5) 1.0351(5) -0.0013(4) 0.0577(11) Uani 1 1 d
C6 C 0.1547(6) 1.1470(5) 0.0540(4) 0.0605(12) Uani 1 1 d
C7 C 0.0638(6) 1.2430(5) 0.0002(4) 0.0619(12) Uani 1 1 d
C8 C 0.0588(5) 1.2139(5) -0.0995(4) 0.0558(11) Uani 1 1 d
C9 C 0.5701(5) 0.6455(5) 0.1979(4) 0.0579(11) Uani 1 1 d
C10 C 0.5563(6) 0.6815(5) 0.3033(4) 0.0577(11) Uani 1 1 d
C11 C 0.6562(6) 0.6005(5) 0.3739(4) 0.0624(12) Uani 1 1 d
C12 C 0.6483(7) 0.6646(6) 0.4700(4) 0.0700(13) Uani 1 1 d
C13 C 0.6730(6) 0.5155(5) 0.1714(4) 0.0584(11) Uani 1 1 d
C14 C 0.6139(6) 0.3724(5) 0.2343(4) 0.0602(12) Uani 1 1 d
C15 C 0.4649(6) 0.3479(5) 0.2450(4) 0.0651(13) Uani 1 1 d
C16 C 0.4083(7) 0.2166(6) 0.2977(5) 0.0739(14) Uani 1 1 d
C17 C 0.5012(8) 0.1050(5) 0.3424(5) 0.0791(17) Uani 1 1 d
C18 C 0.6494(8) 0.1250(6) 0.3338(4) 0.0762(16) Uani 1 1 d
C19 C 0.7025(6) 0.2579(5) 0.2817(4) 0.0624(12) Uani 1 1 d
C20 C -0.0255(5) 1.2947(5) -0.1704(4) 0.0578(11) Uani 1 1 d
C21 C -0.1171(6) 1.4188(5) -0.1426(4) 0.0601(12) Uani 1 1 d
C22 C -0.0202(6) 1.2559(5) -0.2722(4) 0.0596(12) Uani 1 1 d
C23 C -0.1032(6) 1.3533(5) -0.3493(4) 0.0649(12) Uani 1 1 d
C24 C -0.0978(7) 1.2924(7) -0.4460(5) 0.0794(16) Uani 1 1 d
H1 H 0.5530 0.6417 -0.0102 0.071 Uiso 1 1 d
H2 H 0.3898 0.8167 -0.0984 0.071 Uiso 1 1 d
H3 H 0.1693 1.1528 0.1221 0.072 Uiso 1 1 d
H4 H 0.0058 1.3234 0.0274 0.073 Uiso 1 1 d
H5 H 0.6288 0.5032 0.3993 0.076 Uiso 1 1 d
H6 H 0.7579 0.5991 0.3329 0.076 Uiso 1 1 d
H7 H 0.7150 0.6096 0.5122 0.084 Uiso 1 1 d
H8 H 0.6778 0.7623 0.4459 0.084 Uiso 1 1 d
H9 H 0.5487 0.6663 0.5124 0.084 Uiso 1 1 d
H10 H 0.6871 0.5191 0.0968 0.071 Uiso 1 1 d
H11 H 0.7689 0.5217 0.1852 0.071 Uiso 1 1 d
H12 H 0.3986 0.4253 0.2145 0.076 Uiso 1 1 d
H13 H 0.3044 0.2029 0.3034 0.090 Uiso 1 1 d
H14 H 0.4615 0.0136 0.3790 0.094 Uiso 1 1 d
H15 H 0.7149 0.0485 0.3644 0.091 Uiso 1 1 d
H16 H -0.2062 1.3695 -0.3131 0.080 Uiso 1 1 d
H17 H -0.0603 1.4450 -0.3736 0.080 Uiso 1 1 d
H18 H -0.1435 1.2009 -0.4230 0.096 Uiso 1 1 d
H19 H -0.1529 1.3561 -0.4932 0.096 Uiso 1 1 d
H20 H 0.0029 1.2756 -0.4832 0.096 Uiso 1 1 d

loop_
_atom_site_aniso_label
_atom_site_aniso_U_11
_atom_site_aniso_U_22
_atom_site_aniso_U_33
_atom_site_aniso_U_23
_atom_site_aniso_U_13
_atom_site_aniso_U_12
Cl1 0.0872(9) 0.0625(8) 0.0791(9) -0.0110(7) -0.0328(7) 0.0182(7)
S1 0.0770(8) 0.0362(6) 0.0621(7) -0.0056(5) -0.0248(6) 0.0025(5)
S2 0.0765(8) 0.0380(6) 0.0648(7) -0.0066(5) -0.0270(6) 0.0020(5)
O1 0.086(2) 0.050(2) 0.066(2) -0.0145(16) -0.0268(18) 0.0065(17)
O2 0.088(2) 0.048(2) 0.072(2) -0.0124(17) -0.0318(19) 0.0077(17)
N1 0.083(3) 0.057(3) 0.081(3) -0.017(2) -0.032(2) 0.008(2)
C1 0.074(3) 0.032(2) 0.060(3) -0.0039(19) -0.021(2) -0.005(2)
C2 0.083(3) 0.040(2) 0.060(3) -0.008(2) -0.023(2) 0.001(2)
C3 0.077(3) 0.041(2) 0.061(3) -0.007(2) -0.024(2) -0.004(2)
C4 0.068(3) 0.038(2) 0.062(3) -0.004(2) -0.021(2) -0.006(2)
C5 0.068(3) 0.042(3) 0.061(3) -0.003(2) -0.020(2) -0.003(2)
C6 0.073(3) 0.043(3) 0.064(3) -0.005(2) -0.020(2) -0.005(2)
C7 0.077(3) 0.040(3) 0.068(3) -0.008(2) -0.022(3) 0.000(2)
C8 0.067(3) 0.037(2) 0.063(3) -0.004(2) -0.021(2) -0.005(2)
C9 0.073(3) 0.036(2) 0.063(3) -0.006(2) -0.017(2) -0.003(2)
C10 0.073(3) 0.036(2) 0.061(3) -0.004(2) -0.015(2) -0.007(2)
C11 0.082(3) 0.043(3) 0.064(3) -0.009(2) -0.027(2) 0.001(2)
C12 0.092(3) 0.054(3) 0.067(3) -0.009(2) -0.032(3) 0.001(3)
C13 0.076(3) 0.036(2) 0.063(3) -0.005(2) -0.023(2) 0.001(2)
C14 0.084(3) 0.036(2) 0.061(3) -0.009(2) -0.020(2) -0.002(2)
C15 0.087(3) 0.043(3) 0.068(3) -0.012(2) -0.026(3) 0.000(2)
C16 0.099(4) 0.049(3) 0.077(3) -0.018(3) -0.015(3) -0.019(3)
C17 0.121(5) 0.036(3) 0.077(3) -0.008(2) -0.015(3) -0.015(3)
C18 0.114(4) 0.040(3) 0.070(3) -0.010(2) -0.021(3) 0.007(3)
C19 0.083(3) 0.042(3) 0.062(3) -0.009(2) -0.023(2) 0.005(2)
C20 0.071(3) 0.038(2) 0.063(3) -0.003(2) -0.023(2) -0.001(2)
C21 0.071(3) 0.043(3) 0.068(3) -0.003(2) -0.028(2) -0.004(2)
C22 0.071(3) 0.044(3) 0.066(3) -0.003(2) -0.026(2) -0.008(2)
C23 0.078(3) 0.047(3) 0.069(3) 0.003(2) -0.029(3) -0.007(2)
C24 0.099(4) 0.072(4) 0.070(3) -0.007(3) -0.042(3) 0.009(3)

loop_
_atom_type_symbol
_atom_type_description
_atom_type_scat_dispersion_real
_atom_type_scat_dispersion_imag
_atom_type_scat_source
S S 0.1246 0.1234 'International Tables Vol C Tables 4.2.6.8 and 6.1.1.4'
O O 0.0106 0.0060 'International Tables Vol C Tables 4.2.6.8 and 6.1.1.4'
N N 0.0061 0.0033 'International Tables Vol C Tables 4.2.6.8 and 6.1.1.4'
C C 0.0033 0.0016 'International Tables Vol C Tables 4.2.6.8 and 6.1.1.4'
H H 0.0000 0.0000 'International Tables Vol C Tables 4.2.6.8 and 6.1.1.4'
Cl Cl 0.1484 0.1585 'International Tables Vol C Tables 4.2.6.8 and 6.1.1.4'

loop_
_geom_angle_atom_site_label_1
_geom_angle_atom_site_label_2
_geom_angle_atom_site_label_3
_geom_angle
_geom_angle_publ_flag
C4 S1 C1 92.0(2) yes
C8 S2 C5 91.5(2) yes
C9 C1 C2 127.2(4) yes
C9 C1 S1 123.7(4) yes
C2 C1 S1 109.1(3) yes
C3 C2 C1 114.9(4) yes
C2 C3 C4 113.8(4) yes
C5 C4 C3 126.1(5) yes
C5 C4 S1 123.7(4) yes
C3 C4 S1 110.2(3) yes
C4 C5 C6 127.8(5) yes
C4 C5 S2 122.1(4) yes
C6 C5 S2 110.2(3) yes
C7 C6 C5 113.2(4) yes
C6 C7 C8 114.3(4) yes
C20 C8 C7 126.3(4) yes
C20 C8 S2 122.9(4) yes
C7 C8 S2 110.9(3) yes
C1 C9 C10 118.9(4) yes
C1 C9 C13 122.4(4) yes
C10 C9 C13 118.7(4) yes
O1 C10 C11 120.8(4) yes
O1 C10 C9 119.6(4) yes
C11 C10 C9 119.6(4) yes
C10 C11 C12 113.9(4) yes
C14 C13 C9 113.7(4) yes
C15 C14 C19 116.3(5) yes
C15 C14 C13 120.2(4) yes
C19 C14 C13 123.5(5) yes
C16 C15 C14 122.0(5) yes
C15 C16 C17 119.7(6) yes
C18 C17 C16 120.0(5) yes
C17 C18 C19 119.0(5) yes
C18 C19 C14 122.9(5) yes
C18 C19 Cl1 117.2(4) yes
C14 C19 Cl1 119.8(4) yes
C8 C20 C21 118.0(4) yes
C8 C20 C22 121.7(4) yes
C21 C20 C22 120.3(4) yes
N1 C21 C20 177.9(5) yes
O2 C22 C20 118.8(4) yes
O2 C22 C23 121.8(4) yes
C20 C22 C23 119.4(4) yes
C22 C23 C24 113.0(4) yes

loop_
_geom_bond_atom_site_label_1
_geom_bond_atom_site_label_2
_geom_bond_distance
_geom_bond_publ_flag
Cl1 C19 1.756(6) yes
S1 C4 1.750(5) yes
S1 C1 1.764(5) yes
S2 C8 1.736(5) yes
S2 C5 1.761(5) yes
O1 C10 1.215(5) yes
O2 C22 1.228(6) yes
N1 C21 1.156(6) yes
C1 C9 1.362(7) yes
C1 C2 1.450(6) yes
C2 C3 1.333(7) yes
C3 C4 1.447(6) yes
C4 C5 1.356(6) yes
C5 C6 1.441(6) yes
C6 C7 1.350(7) yes
C7 C8 1.429(7) yes
C8 C20 1.390(6) yes
C9 C10 1.492(6) yes
C9 C13 1.512(6) yes
C10 C11 1.486(7) yes
C11 C12 1.524(7) yes
C13 C14 1.510(7) yes
C14 C15 1.388(7) yes
C14 C19 1.391(6) yes
C15 C16 1.379(8) yes
C16 C17 1.384(9) yes
C17 C18 1.375(9) yes
C18 C19 1.379(8) yes
C20 C21 1.427(6) yes
C20 C22 1.472(7) yes
C22 C23 1.493(7) yes
C23 C24 1.520(8) yes

loop_
_geom_torsion_atom_site_label_1
_geom_torsion_atom_site_label_2
_geom_torsion_atom_site_label_3
_geom_torsion_atom_site_label_4
_geom_torsion
_geom_torsion_publ_flag
C4 S1 C1 C9 179.2(4) yes
C4 S1 C1 C2 -0.1(4) yes
C9 C1 C2 C3 -179.8(5) yes
S1 C1 C2 C3 -0.5(6) yes
C1 C2 C3 C4 1.1(7) yes
C2 C3 C4 C5 179.3(5) yes
C2 C3 C4 S1 -1.2(6) yes
C1 S1 C4 C5 -179.7(5) yes
C1 S1 C4 C3 0.7(4) yes
C3 C4 C5 C6 -176.7(4) yes
S1 C4 C5 C6 3.8(8) yes
C3 C4 C5 S2 4.4(7) yes
S1 C4 C5 S2 -175.1(3) yes
C8 S2 C5 C4 178.3(4) yes
C8 S2 C5 C6 -0.8(4) yes
C4 C5 C6 C7 -178.6(5) yes
S2 C5 C6 C7 0.4(6) yes
C5 C6 C7 C8 0.4(7) yes
C6 C7 C8 C20 179.7(5) yes
C6 C7 C8 S2 -1.0(6) yes
C5 S2 C8 C20 -179.7(4) yes
C5 S2 C8 C7 1.0(4) yes
C2 C1 C9 C10 178.6(4) yes
S1 C1 C9 C10 -0.5(7) yes
C2 C1 C9 C13 -1.0(8) yes
S1 C1 C9 C13 179.8(4) yes
C1 C9 C10 O1 7.9(7) yes
C13 C9 C10 O1 -172.4(4) yes
C1 C9 C10 C11 -172.5(4) yes
C13 C9 C10 C11 7.1(7) yes
O1 C10 C11 C12 -10.1(7) yes
C9 C10 C11 C12 170.4(4) yes
C1 C9 C13 C14 -109.3(5) yes
C10 C9 C13 C14 71.1(6) yes
C9 C13 C14 C15 46.4(6) yes
C9 C13 C14 C19 -135.4(5) yes
C19 C14 C15 C16 -1.2(7) yes
C13 C14 C15 C16 177.1(4) yes
C14 C15 C16 C17 0.4(8) yes
C15 C16 C17 C18 -0.3(8) yes
C16 C17 C18 C19 1.0(8) yes
C17 C18 C19 C14 -2.0(8) yes
C17 C18 C19 Cl1 179.9(4) yes
C15 C14 C19 C18 2.0(7) yes
C13 C14 C19 C18 -176.2(4) yes
C15 C14 C19 Cl1 -179.9(3) yes
C13 C14 C19 Cl1 1.9(7) yes
C7 C8 C20 C21 -0.2(8) yes
S2 C8 C20 C21 -179.3(4) yes
C7 C8 C20 C22 179.0(5) yes
S2 C8 C20 C22 -0.2(7) yes
C8 C20 C22 O2 2.7(7) yes
C21 C20 C22 O2 -178.1(4) yes
C8 C20 C22 C23 -175.0(5) yes
C21 C20 C22 C23 4.2(7) yes
O2 C22 C23 C24 7.2(7) yes
C20 C22 C23 C24 -175.1(5) yes
